data_9000389
loop_
_publ_author_name
'Meagher, E. P.'
'Gibbons, C. S.'
'Trotter, J.'

_publ_section_title
;
 The crystal structure of jagowerite: BaAl2P2O8(OH)2
;
_journal_name_full 'American Mineralogist'
_journal_page_first 291
_journal_page_last 295
_journal_volume 59
_journal_year 1974
_chemical_formula_sum 'Al2 Ba H2 O10 P2'
_chemical_name_mineral Jagowerite
_space_group_IT_number 2
_symmetry_space_group_name_Hall '-P 1'
_symmetry_space_group_name_H-M 'P -1'
_cell_angle_alpha 116.51
_cell_angle_beta 86.06
_cell_angle_gamma 112.59
_cell_formula_units_Z 1
_cell_length_a 6.049
_cell_length_b 6.964
_cell_length_c 4.971
_cell_volume 171.667
_database_code_amcsd 0000398
_exptl_crystal_density_diffrn 4.017
_cod_original_formula_sum 'Ba Al2 P2 O10 H2'
_cod_database_code 9000389

loop_
_space_group_symop_operation_xyz
x,y,z
-x,-y,-z

loop_
_atom_site_aniso_label
_atom_site_aniso_U_11
_atom_site_aniso_U_22
_atom_site_aniso_U_33
_atom_site_aniso_U_12
_atom_site_aniso_U_13
_atom_site_aniso_U_23
Ba 0.01011 0.00946 0.00592 0.00231 0.00126 0.00203
Al 0.00280 0.00465 0.00375 0.00225 0.00050 0.00141
P 0.00249 0.00365 0.00257 0.00193 0.00062 0.00077
O1 0.00887 0.00813 0.00385 0.00402 0.00050 0.00230
O2 0.00700 0.00664 0.00671 0.00321 0.00087 0.00333
O3 0.00373 0.00647 0.00849 0.00241 0.00657 0.00256
O4 0.00545 0.00647 0.00671 0.00386 0.00037 0.00128
O-H 0.00778 0.00547 0.00405 0.00241 0.00050 0.00128

loop_
_atom_site_label
_atom_site_fract_x
_atom_site_fract_y
_atom_site_fract_z
_atom_site_type_symbol
_atom_site_attached_hydrogens
Ba 0.00000 0.00000 0.00000 Ba 0
Al 0.36700 0.74840 0.45270 Al 0
P 0.80330 0.59170 0.27150 P 0
O1 0.74500 0.53310 -0.05730 O 0
O2 0.76650 0.37070 0.29850 O 0
O3 0.06660 0.77290 0.38420 O 0
O4 0.65140 0.71560 0.47950 O 0
O-H 0.52800 0.94190 0.23890 O 1

loop_
_cod_changelog_entry_id
_cod_changelog_entry_author
_cod_changelog_entry_date
_cod_changelog_entry_text
1
;cod-tools version 3.8.0
Id: cif_guess_AMCSD_atom_types 9574 2023-05-10 09:00:05Z saulius
;
2023-05-10T18:46:14+03:00
;Derived atom types and hydrogen counts
from atom names that follow the AMCSD naming convention
(Wat == water, O-H == hydroxyl).
;
2
;cod-tools version 3.10.1
Id: cif_fix_AMCSD_aniso_labels 10200 2024-08-01 14:09:44Z saulius
;
2024-08-02T12:19:42+03:00
;Changed the following '_atom_site_aniso_label' values:
'OH' -> 'O-H'
;

loop_
_cod_related_entry_id
_cod_related_entry_database
_cod_related_entry_code
1 AMCSD 0000398
